data_2102545
loop_
_publ_author_name
'Fernandes, Manuel A.'
'Levendis, D. C.'

_publ_section_title
;
 Photodimerization of the \a'-polymorph of
 <i>ortho</i>-ethoxy-<i>trans</i>-cinnamic acid in the solid state. I.
 Monitoring the reaction at 293K
;
_journal_date_accepted 2004-04-01
_journal_date_recd_electronic 2004-01-13
_journal_issue 3
_journal_name_full 'Acta Crystallographica Section B'
_journal_page_first 315
_journal_page_last 324
_journal_paper_category FA
_journal_paper_doi 10.1107/S0108768104007955
_journal_volume 60
_journal_year 2004
_chemical_formula_moiety '0.124(C22 H24 O6), 2.752(C11 H12 O3)'
_chemical_formula_sum 'C11 H12 O3'
_chemical_formula_weight 576.62
_chemical_name_common
;
ortho-ethoxy-trans-cinnamic acid and 2,2'-diethoxy alpha-truxillic acid
;
_chemical_name_systematic
;
  (E)-3-(2-Ethoxyphenyl)propenoic acid and
trans-2,4-bis(2-ethoxyphenyl)-trans-1,3-cyclobutane-dicarboxylic acid
;
_space_group_IT_number 2
_symmetry_cell_setting triclinic
_symmetry_space_group_name_Hall '-P 1'
_symmetry_space_group_name_H-M 'P -1'
_atom_sites_solution_hydrogens geom
_atom_sites_solution_primary direct
_atom_sites_solution_secondary difmap
_audit_creation_method SHELXL-97
_cell_angle_alpha 92.470(3)
_cell_angle_beta 92.102(3)
_cell_angle_gamma 112.563(3)
_cell_formula_units_Z 6
_cell_length_a 8.6452(13)
_cell_length_b 10.8577(17)
_cell_length_c 17.262(3)
_cell_measurement_reflns_used 728
_cell_measurement_temperature 173(2)
_cell_measurement_theta_max 26.28
_cell_measurement_theta_min 2.37
_cell_volume 1492.4(4)
_computing_cell_refinement 'Bruker SMART'
_computing_data_collection 'Bruker SMART'
_computing_data_reduction 'Bruker SHELXTL'
_computing_molecular_graphics 'Bruker SHELXTL'
_computing_publication_material 'Bruker SHELXTL'
_computing_structure_refinement 'SHELXL-97 (Sheldrick, 1997)'
_computing_structure_solution 'SHELXS-97 (Sheldrick, 1990)'
_diffrn_ambient_temperature 173(2)
_diffrn_measured_fraction_theta_full 0.990
_diffrn_measured_fraction_theta_max 0.990
_diffrn_measurement_device_type 'CCD area detector'
_diffrn_measurement_method 'phi and omega scans'
_diffrn_radiation_monochromator graphite
_diffrn_radiation_source 'fine-focus sealed tube'
_diffrn_radiation_type MoK\a
_diffrn_radiation_wavelength 0.71069
_diffrn_reflns_av_R_equivalents 0.0220
_diffrn_reflns_av_sigmaI/netI 0.0525
_diffrn_reflns_limit_h_max 8
_diffrn_reflns_limit_h_min -10
_diffrn_reflns_limit_k_max 13
_diffrn_reflns_limit_k_min -13
_diffrn_reflns_limit_l_max 20
_diffrn_reflns_limit_l_min -20
_diffrn_reflns_number 8177
_diffrn_reflns_theta_full 25.49
_diffrn_reflns_theta_max 25.49
_diffrn_reflns_theta_min 1.18
_exptl_absorpt_coefficient_mu 0.093
_exptl_absorpt_correction_T_max 0.9780
_exptl_absorpt_correction_T_min 0.9655
_exptl_absorpt_correction_type none
_exptl_crystal_colour white
_exptl_crystal_density_diffrn 1.283
_exptl_crystal_density_method 'not measured'
_exptl_crystal_description irregular
_exptl_crystal_F_000 612
_exptl_crystal_size_max 0.38
_exptl_crystal_size_mid 0.33
_exptl_crystal_size_min 0.24
_refine_diff_density_max 0.139
_refine_diff_density_min -0.209
_refine_ls_extinction_method none
_refine_ls_goodness_of_fit_ref 1.033
_refine_ls_hydrogen_treatment mixed
_refine_ls_matrix_type full
_refine_ls_number_parameters 390
_refine_ls_number_reflns 5500
_refine_ls_number_restraints 0
_refine_ls_restrained_S_all 1.033
_refine_ls_R_factor_all 0.1075
_refine_ls_R_factor_gt 0.0530
_refine_ls_shift/su_max 0.000
_refine_ls_shift/su_mean 0.000
_refine_ls_structure_factor_coef Fsqd
_refine_ls_weighting_details 'calc w=1/[\s^2^(Fo^2^)+(0.0572P)^2^+0.0749P] where P=(Fo^2^+2Fc^2^)/3'
_refine_ls_weighting_scheme calc
_refine_ls_wR_factor_gt 0.1170
_refine_ls_wR_factor_ref 0.1357
_reflns_number_gt 3167
_reflns_number_total 5500
_reflns_threshold_expression >2sigma(I)
_cod_data_source_file ws5010.cif
_cod_data_source_block d6hlt_s
_cod_depositor_comments
;
The following automatic conversions were performed:
'_symmetry_cell_setting' value 'Triclinic' changed to 'triclinic'
according to '/home/saulius/struct/CIF-dictionaries/cif_core.dic'
dictionary named 'cif_core.dic' version 2.4.1 from 2010-06-29.

Automatic conversion script
Id: cif_fix_enum 1527 2010-12-29 10:47:43Z saulius 

The following automatic conversions were performed:

'_symmetry_cell_setting' value 'Triclinic' changed to 'triclinic'
according to /home/saulius/struct/CIF-dictionaries/cif_core.dic
dictionary named 'cif_core.dic' version 2.4.1 from 2010-06-29.

Automatic conversion script
Id: cif_fix_values 1715 2011-07-08 13:25:40Z adriana 
;
_cod_original_sg_symbol_H-M P-1
_cod_database_code 2102545

loop_
_symmetry_equiv_pos_as_xyz
'x, y, z'
'-x, -y, -z'

loop_
_atom_site_label
_atom_site_fract_x
_atom_site_fract_y
_atom_site_fract_z
_atom_site_U_iso_or_equiv
_atom_site_adp_type
_atom_site_calc_flag
_atom_site_refinement_flags
_atom_site_occupancy
_atom_site_disorder_assembly
_atom_site_disorder_group
_atom_site_type_symbol
C1A 1.0162(3) 0.0296(2) 0.22157(15) 0.0409(7) Uani d P 0.876(2) A 2 C
C2A 1.0094(4) 0.0241(3) 0.30238(15) 0.0419(7) Uani d P 0.876(2) A 2 C
C3A 1.1499(4) 0.0338(3) 0.34793(17) 0.0495(8) Uani d P 0.876(2) A 2 C
H3A 1.1454 0.0318 0.4028 0.059 Uiso calc PR 0.876(2) A 2 H
C4A 1.2960(4) 0.0462(3) 0.31332(19) 0.0562(8) Uani d P 0.876(2) A 2 C
H4A 1.3916 0.0519 0.3445 0.067 Uiso calc PR 0.876(2) A 2 H
C5A 1.3042(4) 0.0504(3) 0.2336(2) 0.0578(8) Uani d P 0.876(2) A 2 C
H5A 1.4053 0.0595 0.2100 0.069 Uiso calc PR 0.876(2) A 2 H
C6A 1.1662(4) 0.0414(3) 0.18871(17) 0.0511(8) Uani d P 0.876(2) A 2 C
H6A 1.1725 0.0432 0.1339 0.061 Uiso calc PR 0.876(2) A 2 H
C11A 0.8669(3) 0.0204(2) 0.17418(14) 0.0431(7) Uani d P 0.876(2) A 2 C
H11A 0.7711 0.0140 0.2016 0.052 Uiso calc PR 0.876(2) A 2 H
C12A 0.8511(4) 0.0198(2) 0.09700(14) 0.0458(7) Uani d P 0.876(2) A 2 C
H12A 0.9449 0.0270 0.0678 0.055 Uiso calc PR 0.876(2) A 2 H
C13A 0.6963(4) 0.0087(2) 0.05566(15) 0.0453(7) Uani d P 0.876(2) A 2 C
C21A 0.8459(4) 0.0094(3) 0.41466(14) 0.0461(7) Uani d P 0.876(2) A 2 C
H21C 0.9338 0.0898 0.4412 0.055 Uiso calc PR 0.876(2) A 2 H
H21D 0.8592 -0.0708 0.4338 0.055 Uiso calc PR 0.876(2) A 2 H
C22A 0.6753(4) 0.0064(3) 0.43047(16) 0.0522(8) Uani d P 0.876(2) A 2 C
H22D 0.6661 0.0886 0.4139 0.078 Uiso calc PR 0.876(2) A 2 H
H22E 0.6586 -0.0005 0.4862 0.078 Uiso calc PR 0.876(2) A 2 H
H22F 0.5897 -0.0709 0.4016 0.078 Uiso calc PR 0.876(2) A 2 H
O11A 0.6924(2) 0.01017(19) -0.01746(11) 0.0515(6) Uani d P 0.876(2) A 2 O
O12A 0.5693(3) -0.0032(2) 0.09562(12) 0.0584(6) Uani d P 0.876(2) A 2 O
H1A 0.4880 -0.0083 0.0657 0.088 Uiso calc PR 0.876(2) A 2 H
O21A 0.8599(3) 0.0121(2) 0.33185(10) 0.0461(5) Uani d P 0.876(2) A 2 O
C1B 0.7885(3) 0.3467(2) 0.12841(14) 0.0335(6) Uani d P 0.876(2) A 2 C
C2B 0.7885(3) 0.3357(2) 0.04688(14) 0.0335(6) Uani d P 0.876(2) A 2 C
C3B 0.6507(3) 0.3319(3) 0.00137(16) 0.0429(7) Uani d P 0.876(2) A 2 C
H3B 0.6512 0.3246 -0.0537 0.051 Uiso calc PR 0.876(2) A 2 H
C4B 0.5132(4) 0.3388(3) 0.03635(18) 0.0509(8) Uani d P 0.876(2) A 2 C
H4B 0.4188 0.3355 0.0051 0.061 Uiso calc PR 0.876(2) A 2 H
C5B 0.5107(4) 0.3504(3) 0.11661(19) 0.0505(8) Uani d P 0.876(2) A 2 C
H5B 0.4157 0.3555 0.1403 0.061 Uiso calc PR 0.876(2) A 2 H
C6B 0.6481(3) 0.3544(3) 0.16136(15) 0.0417(7) Uani d P 0.876(2) A 2 C
H6B 0.6467 0.3626 0.2163 0.050 Uiso calc PR 0.876(2) A 2 H
C11B 0.9351(3) 0.3525(2) 0.17578(13) 0.0362(6) Uani d P 0.876(2) A 2 C
H11B 1.0318 0.3591 0.1489 0.043 Uiso calc PR 0.876(2) A 2 H
C12B 0.9469(3) 0.3493(2) 0.25290(13) 0.0408(7) Uani d P 0.876(2) A 2 C
H12B 0.8521 0.3422 0.2814 0.049 Uiso calc PR 0.876(2) A 2 H
C13B 1.1002(4) 0.3566(2) 0.29525(14) 0.0403(6) Uani d P 0.876(2) A 2 C
C21B 0.9331(3) 0.3141(3) -0.06611(13) 0.0354(6) Uani d P 0.876(2) A 2 C
H21E 0.9263 0.3928 -0.0906 0.043 Uiso calc PR 0.876(2) A 2 H
H21F 0.8372 0.2333 -0.0871 0.043 Uiso calc PR 0.876(2) A 2 H
C22B 1.0954(4) 0.3014(3) -0.08263(15) 0.0448(7) Uani d P 0.876(2) A 2 C
H22G 1.1891 0.3847 -0.0654 0.067 Uiso calc PR 0.876(2) A 2 H
H22H 1.0987 0.2837 -0.1386 0.067 Uiso calc PR 0.876(2) A 2 H
H22I 1.1045 0.2275 -0.0548 0.067 Uiso calc PR 0.876(2) A 2 H
O11B 1.0898(2) 0.34100(19) 0.36854(10) 0.0481(5) Uani d P 0.876(2) A 2 O
H1B 1.1827 0.3460 0.3880 0.072 Uiso calc PR 0.876(2) A 2 H
O12B 1.2329(3) 0.3776(2) 0.26032(11) 0.0467(5) Uani d P 0.876(2) A 2 O
O21B 0.9293(2) 0.32927(19) 0.01674(10) 0.0383(5) Uani d P 0.876(2) A 2 O
C1C 0.2212(3) 0.6717(2) 0.42538(12) 0.0383(5) Uani d . 1 . . C
C2C 0.2336(3) 0.6865(2) 0.34524(12) 0.0387(5) Uani d . 1 . . C
C3C 0.1000(3) 0.6899(2) 0.29955(14) 0.0519(6) Uani d . 1 . . C
H3C 0.1096 0.7004 0.2454 0.062 Uiso calc R 1 . . H
C4C -0.0476(3) 0.6779(3) 0.33352(15) 0.0573(7) Uani d . 1 . . C
H4C -0.1396 0.6791 0.3022 0.069 Uiso calc R 1 . . H
C5C -0.0623(3) 0.6642(2) 0.41232(15) 0.0536(7) Uani d . 1 . . C
H5C -0.1636 0.6567 0.4352 0.064 Uiso calc R 1 . . H
C6C 0.0706(3) 0.6614(2) 0.45758(13) 0.0467(6) Uani d . 1 . . C
H6C 0.0600 0.6522 0.5118 0.056 Uiso calc R 1 . . H
C11C 0.3617(3) 0.66488(19) 0.47177(12) 0.0386(5) Uani d . 1 . . C
H11C 0.4601 0.6754 0.4454 0.046 Uiso calc R 1 . . H
C12C 0.3664(3) 0.6453(2) 0.54770(12) 0.0444(6) Uani d . 1 . . C
H12C 0.2711 0.6359 0.5762 0.053 Uiso calc R 1 . . H
C13C 0.5136(3) 0.6378(2) 0.58787(12) 0.0430(6) Uani d . 1 . . C
C21C 0.3994(3) 0.7040(2) 0.23407(11) 0.0406(6) Uani d . 1 . . C
H21A 0.3936 0.7882 0.2171 0.049 Uiso calc R 1 . . H
H21B 0.3084 0.6279 0.2057 0.049 Uiso calc R 1 . . H
C22C 0.5668(3) 0.6999(2) 0.21845(12) 0.0456(6) Uani d . 1 . . C
H22A 0.6551 0.7730 0.2491 0.068 Uiso calc R 1 . . H
H22B 0.5862 0.7099 0.1631 0.068 Uiso calc R 1 . . H
H22C 0.5686 0.6142 0.2330 0.068 Uiso calc R 1 . . H
O11C 0.49716(19) 0.61046(16) 0.65985(8) 0.0557(5) Uani d . 1 . . O
H1C 0.5869 0.6081 0.6787 0.084 Uiso calc R 1 . . H
O12C 0.6474(2) 0.65866(16) 0.55414(8) 0.0515(4) Uani d . 1 . . O
O21C 0.38280(17) 0.69618(15) 0.31622(8) 0.0435(4) Uani d . 1 . . O
C1D 1.0226(10) 0.0482(7) 0.2390(4) 0.0386(17) Uiso d PG 0.124(2) A 1 C
C2D 1.0064(12) 0.0102(8) 0.3149(4) 0.0386(17) Uiso d PG 0.124(2) A 1 C
C3D 1.1339(14) -0.0175(10) 0.3546(5) 0.0386(17) Uiso d PG 0.124(2) A 1 C
H3D 1.1208 -0.0458 0.4062 0.046 Uiso calc PR 0.124(2) A 1 H
C4D 1.2788(14) -0.0024(12) 0.3171(6) 0.0386(17) Uiso d PG 0.124(2) A 1 C
H4D 1.3662 -0.0188 0.3439 0.046 Uiso calc PR 0.124(2) A 1 H
C5D 1.2986(13) 0.0354(12) 0.2424(6) 0.0386(17) Uiso d PG 0.124(2) A 1 C
H5D 1.3976 0.0438 0.2170 0.046 Uiso calc PR 0.124(2) A 1 H
C6D 1.1710(11) 0.0613(9) 0.2043(5) 0.0386(17) Uiso d PG 0.124(2) A 1 C
H6D 1.1853 0.0890 0.1526 0.046 Uiso calc PR 0.124(2) A 1 H
C11D 0.8902(8) 0.0913(5) 0.2057(4) 0.0386(17) Uiso d PG 0.124(2) A 1 C
H11D 0.7763 0.0248 0.2159 0.046 Uiso calc PR 0.124(2) A 1 H
C12D 0.8950(8) 0.1272(6) 0.1203(3) 0.0386(17) Uiso d PG 0.124(2) A 1 C
H12D 0.9967 0.1256 0.0952 0.046 Uiso calc PR 0.124(2) A 1 H
C13D 0.7324(10) 0.0497(7) 0.0709(4) 0.0386(17) Uiso d PG 0.124(2) A 1 C
C21D 0.8448(16) -0.0161(12) 0.4273(5) 0.0386(17) Uiso d PG 0.124(2) A 1 C
H21G 0.9383 0.0568 0.4566 0.046 Uiso calc PR 0.124(2) A 1 H
H21H 0.8496 -0.1024 0.4404 0.046 Uiso calc PR 0.124(2) A 1 H
C22D 0.6783(16) -0.0116(15) 0.4483(5) 0.0386(17) Uiso d PG 0.124(2) A 1 C
H22J 0.6655 -0.0219 0.5041 0.058 Uiso calc PR 0.124(2) A 1 H
H22K 0.5867 -0.0843 0.4191 0.058 Uiso calc PR 0.124(2) A 1 H
H22L 0.6750 0.0744 0.4352 0.058 Uiso calc PR 0.124(2) A 1 H
O11D 0.7562(13) 0.0444(9) -0.0043(4) 0.0386(17) Uiso d PG 0.124(2) A 1 O
H11E 0.6641 0.0012 -0.0289 0.058 Uiso calc PR 0.124(2) A 1 H
O12D 0.5934(9) 0.0114(8) 0.0960(5) 0.0386(17) Uiso d PG 0.124(2) A 1 O
O21D 0.8584(12) -0.0007(9) 0.3461(4) 0.0386(17) Uiso d PG 0.124(2) A 1 O
C1E 0.7828(11) 0.3225(7) 0.1120(5) 0.0386(17) Uiso d PG 0.124(2) A 1 C
C2E 0.7926(13) 0.3444(8) 0.0336(5) 0.0386(17) Uiso d PG 0.124(2) A 1 C
C3E 0.6643(15) 0.3668(11) -0.0075(6) 0.0386(17) Uiso d PG 0.124(2) A 1 C
H3E 0.6712 0.3817 -0.0613 0.046 Uiso calc PR 0.124(2) A 1 H
C4E 0.5264(15) 0.3669(13) 0.0317(7) 0.0386(17) Uiso d PG 0.124(2) A 1 C
H4E 0.4388 0.3820 0.0041 0.046 Uiso calc PR 0.124(2) A 1 H
C5E 0.5146(14) 0.3458(13) 0.1091(7) 0.0386(17) Uiso d PG 0.124(2) A 1 C
H5E 0.4203 0.3468 0.1353 0.046 Uiso calc PR 0.124(2) A 1 H
C6E 0.6424(12) 0.3228(10) 0.1488(5) 0.0386(17) Uiso d PG 0.124(2) A 1 C
H6E 0.6338 0.3068 0.2025 0.046 Uiso calc PR 0.124(2) A 1 H
C11E 0.9126(9) 0.2761(6) 0.1467(4) 0.0386(17) Uiso d PG 0.124(2) A 1 C
H11F 1.0277 0.3412 0.1370 0.046 Uiso calc PR 0.124(2) A 1 H
C12E 0.9055(9) 0.2403(6) 0.2322(4) 0.0386(17) Uiso d PG 0.124(2) A 1 C
H12E 0.8023 0.2408 0.2562 0.046 Uiso calc PR 0.124(2) A 1 H
C13E 1.0645(11) 0.3168(7) 0.2831(4) 0.0386(17) Uiso d PG 0.124(2) A 1 C
C21E 0.9380(16) 0.3355(12) -0.0822(4) 0.0386(17) Uiso d PG 0.124(2) A 1 C
H21I 0.9374 0.4185 -0.1035 0.046 Uiso calc PR 0.124(2) A 1 H
H21J 0.8374 0.2594 -0.1042 0.046 Uiso calc PR 0.124(2) A 1 H
C22E 1.0965(16) 0.3150(15) -0.1027(5) 0.0386(17) Uiso d PG 0.124(2) A 1 C
H22M 1.1011 0.3084 -0.1593 0.058 Uiso calc PR 0.124(2) A 1 H
H22N 1.0954 0.2325 -0.0813 0.058 Uiso calc PR 0.124(2) A 1 H
H22O 1.1950 0.3910 -0.0806 0.058 Uiso calc PR 0.124(2) A 1 H
O11E 1.0396(14) 0.3063(9) 0.3571(4) 0.0386(17) Uiso d PG 0.124(2) A 1 O
H11G 1.1299 0.3497 0.3830 0.058 Uiso calc PR 0.124(2) A 1 H
O12E 1.2033(10) 0.3675(7) 0.2571(5) 0.0386(17) Uiso d PG 0.124(2) A 1 O
O21E 0.9371(13) 0.3445(9) 0.0012(4) 0.0386(17) Uiso d PG 0.124(2) A 1 O

loop_
_atom_site_aniso_label
_atom_site_aniso_U_11
_atom_site_aniso_U_22
_atom_site_aniso_U_33
_atom_site_aniso_U_12
_atom_site_aniso_U_13
_atom_site_aniso_U_23
C1A 0.0517(17) 0.0311(14) 0.0388(16) 0.0136(13) 0.0141(13) 0.0042(11)
C2A 0.0439(17) 0.0392(15) 0.0404(17) 0.0132(13) 0.0096(13) 0.0004(12)
C3A 0.0512(19) 0.0520(19) 0.0458(17) 0.0199(16) 0.0086(14) 0.0015(14)
C4A 0.0473(19) 0.054(2) 0.068(2) 0.0208(16) 0.0072(15) 0.0002(16)
C5A 0.053(2) 0.0555(19) 0.069(2) 0.0239(16) 0.0231(16) 0.0051(16)
C6A 0.065(2) 0.0455(17) 0.0446(18) 0.0222(15) 0.0219(15) 0.0031(13)
C11A 0.0577(18) 0.0315(14) 0.0387(16) 0.0146(13) 0.0153(13) 0.0028(11)
C12A 0.0614(19) 0.0382(15) 0.0389(16) 0.0193(14) 0.0142(13) 0.0051(12)
C13A 0.065(2) 0.0314(15) 0.0370(17) 0.0148(14) 0.0128(14) 0.0042(12)
C21A 0.0558(18) 0.0586(19) 0.0285(16) 0.0268(15) 0.0062(12) 0.0016(12)
C22A 0.0528(18) 0.069(2) 0.0363(17) 0.0246(16) 0.0078(13) 0.0028(14)
O11A 0.0632(14) 0.0536(13) 0.0315(11) 0.0145(11) 0.0119(9) 0.0058(8)
O12A 0.0741(15) 0.0621(14) 0.0405(12) 0.0258(11) 0.0200(11) 0.0091(9)
O21A 0.0435(11) 0.0631(12) 0.0301(11) 0.0187(9) 0.0065(8) 0.0013(8)
C1B 0.0376(15) 0.0333(14) 0.0308(14) 0.0146(12) 0.0040(11) 0.0036(10)
C2B 0.0347(15) 0.0327(14) 0.0339(15) 0.0134(11) 0.0047(11) 0.0035(10)
C3B 0.0403(16) 0.0552(19) 0.0349(15) 0.0209(15) -0.0031(12) 0.0022(12)
C4B 0.0364(17) 0.067(2) 0.0522(19) 0.0226(16) 0.0010(13) 0.0041(15)
C5B 0.0437(17) 0.0582(18) 0.0563(19) 0.0261(14) 0.0139(14) 0.0036(14)
C6B 0.0456(17) 0.0462(17) 0.0349(15) 0.0188(14) 0.0090(12) 0.0033(12)
C11B 0.0464(16) 0.0321(14) 0.0291(14) 0.0136(12) 0.0059(11) 0.0044(10)
C12B 0.0489(17) 0.0446(16) 0.0298(15) 0.0188(13) 0.0041(12) 0.0022(11)
C13B 0.0595(19) 0.0349(15) 0.0288(14) 0.0202(14) 0.0059(13) 0.0043(11)
C21B 0.0369(15) 0.0435(16) 0.0246(14) 0.0140(12) 0.0024(10) 0.0017(11)
C22B 0.0479(17) 0.0572(18) 0.0341(16) 0.0249(14) 0.0089(13) 0.0044(13)
O11B 0.0549(14) 0.0664(13) 0.0278(10) 0.0282(11) 0.0041(8) 0.0055(9)
O12B 0.0518(13) 0.0585(12) 0.0290(10) 0.0190(10) 0.0096(9) 0.0092(8)
O21B 0.0377(10) 0.0567(12) 0.0246(10) 0.0226(9) 0.0037(8) 0.0023(8)
C1C 0.0407(14) 0.0386(13) 0.0344(13) 0.0136(11) 0.0082(10) -0.0003(10)
C2C 0.0339(13) 0.0437(14) 0.0367(13) 0.0131(11) 0.0045(10) -0.0010(10)
C3C 0.0440(15) 0.0720(17) 0.0411(14) 0.0241(13) 0.0036(11) 0.0029(12)
C4C 0.0409(15) 0.0758(19) 0.0599(18) 0.0278(14) 0.0044(12) 0.0022(14)
C5C 0.0447(16) 0.0603(17) 0.0607(17) 0.0243(13) 0.0187(13) 0.0053(13)
C6C 0.0515(16) 0.0478(14) 0.0418(14) 0.0189(12) 0.0153(12) 0.0049(11)
C11C 0.0436(14) 0.0365(13) 0.0343(13) 0.0136(11) 0.0079(10) 0.0021(9)
C12C 0.0514(15) 0.0490(14) 0.0334(13) 0.0189(12) 0.0123(11) 0.0060(10)
C13C 0.0612(17) 0.0415(13) 0.0255(12) 0.0190(12) 0.0049(11) 0.0016(10)
C21C 0.0405(14) 0.0543(14) 0.0280(12) 0.0190(11) 0.0028(9) 0.0048(10)
C22C 0.0437(14) 0.0591(15) 0.0355(13) 0.0207(12) 0.0070(10) 0.0048(11)
O11C 0.0534(11) 0.0795(12) 0.0327(9) 0.0229(9) 0.0045(7) 0.0121(8)
O12C 0.0570(11) 0.0668(11) 0.0339(9) 0.0264(9) 0.0128(8) 0.0037(7)
O21C 0.0369(9) 0.0689(11) 0.0267(8) 0.0227(8) 0.0026(6) 0.0021(7)

loop_
_atom_type_symbol
_atom_type_description
_atom_type_scat_dispersion_real
_atom_type_scat_dispersion_imag
_atom_type_scat_source
C C 0.0033 0.0016 'International Tables Vol C Tables 4.2.6.8 and 6.1.1.4'
H H 0.0000 0.0000 'International Tables Vol C Tables 4.2.6.8 and 6.1.1.4'
O O 0.0106 0.0060 'International Tables Vol C Tables 4.2.6.8 and 6.1.1.4'

loop_
_geom_angle_atom_site_label_1
_geom_angle_atom_site_label_2
_geom_angle_atom_site_label_3
_geom_angle
C6A C1A C2A 118.0(3)
C6A C1A C11A 122.2(2)
C2A C1A C11A 119.7(2)
O21A C2A C3A 123.7(2)
O21A C2A C1A 115.9(2)
C3A C2A C1A 120.4(3)
C4A C3A C2A 119.8(3)
C4A C3A H3A 120.1
C2A C3A H3A 120.1
C3A C4A C5A 120.5(3)
C3A C4A H4A 119.8
C5A C4A H4A 119.8
C6A C5A C4A 119.8(3)
C6A C5A H5A 120.1
C4A C5A H5A 120.1
C5A C6A C1A 121.5(3)
C5A C6A H6A 119.2
C1A C6A H6A 119.2
C12A C11A C1A 127.2(3)
C12A C11A H11A 116.4
C1A C11A H11A 116.4
C11A C12A C13A 122.7(3)
C11A C12A H12A 118.6
C13A C12A H12A 118.6
O11A C13A O12A 123.2(3)
O11A C13A C12A 118.7(2)
O12A C13A C12A 118.1(2)
O21A C21A C22A 107.1(2)
O21A C21A H21C 110.3
C22A C21A H21C 110.3
O21A C21A H21D 110.3
C22A C21A H21D 110.3
H21C C21A H21D 108.6
C21A C22A H22D 109.5
C21A C22A H22E 109.5
H22D C22A H22E 109.5
C21A C22A H22F 109.5
H22D C22A H22F 109.5
H22E C22A H22F 109.5
C13A O12A H1A 109.5
C2A O21A C21A 118.73(19)
C6B C1B C2B 118.1(2)
C6B C1B C11B 122.0(2)
C2B C1B C11B 119.9(2)
O21B C2B C3B 123.3(2)
O21B C2B C1B 116.3(2)
C3B C2B C1B 120.4(2)
C4B C3B C2B 119.7(2)
C4B C3B H3B 120.1
C2B C3B H3B 120.1
C3B C4B C5B 120.9(2)
C3B C4B H4B 119.5
C5B C4B H4B 119.5
C6B C5B C4B 119.0(2)
C6B C5B H5B 120.5
C4B C5B H5B 120.5
C5B C6B C1B 121.9(2)
C5B C6B H6B 119.1
C1B C6B H6B 119.1
C12B C11B C1B 126.5(2)
C12B C11B H11B 116.7
C1B C11B H11B 116.7
C11B C12B C13B 122.5(2)
C11B C12B H12B 118.8
C13B C12B H12B 118.8
O12B C13B O11B 123.4(2)
O12B C13B C12B 120.6(2)
O11B C13B C12B 115.9(2)
O21B C21B C22B 107.09(18)
O21B C21B H21E 110.3
C22B C21B H21E 110.3
O21B C21B H21F 110.3
C22B C21B H21F 110.3
H21E C21B H21F 108.6
C21B C22B H22G 109.5
C21B C22B H22H 109.5
H22G C22B H22H 109.5
C21B C22B H22I 109.5
H22G C22B H22I 109.5
H22H C22B H22I 109.5
C13B O11B H1B 109.5
C2B O21B C21B 118.34(17)
C6C C1C C2C 117.9(2)
C6C C1C C11C 122.4(2)
C2C C1C C11C 119.69(19)
O21C C2C C3C 123.3(2)
O21C C2C C1C 115.99(18)
C3C C2C C1C 120.8(2)
C2C C3C C4C 119.6(2)
C2C C3C H3C 120.2
C4C C3C H3C 120.2
C5C C4C C3C 120.7(2)
C5C C4C H4C 119.6
C3C C4C H4C 119.6
C6C C5C C4C 119.6(2)
C6C C5C H5C 120.2
C4C C5C H5C 120.2
C5C C6C C1C 121.4(2)
C5C C6C H6C 119.3
C1C C6C H6C 119.3
C12C C11C C1C 126.7(2)
C12C C11C H11C 116.6
C1C C11C H11C 116.6
C11C C12C C13C 121.9(2)
C11C C12C H12C 119.0
C13C C12C H12C 119.0
O12C C13C O11C 123.0(2)
O12C C13C C12C 121.7(2)
O11C C13C C12C 115.3(2)
O21C C21C C22C 106.68(16)
O21C C21C H21A 110.4
C22C C21C H21A 110.4
O21C C21C H21B 110.4
C22C C21C H21B 110.4
H21A C21C H21B 108.6
C21C C22C H22A 109.5
C21C C22C H22B 109.5
H22A C22C H22B 109.5
C21C C22C H22C 109.5
H22A C22C H22C 109.5
H22B C22C H22C 109.5
C13C O11C H1C 109.5
C2C O21C C21C 118.45(15)
C2D C1D C6D 117.6
C2D C1D C11D 116.5
C6D C1D C11D 125.3
O21D C2D C1D 115.0
O21D C2D C3D 124.0
C1D C2D C3D 121.0
C4D C3D C2D 118.8
C4D C3D H3D 120.6
C2D C3D H3D 120.6
C5D C4D C3D 121.6
C5D C4D H4D 119.2
C3D C4D H4D 119.2
C4D C5D C6D 118.6
C4D C5D H5D 120.7
C6D C5D H5D 120.7
C5D C6D C1D 122.5
C5D C6D H6D 118.7
C1D C6D H6D 118.7
C1D C11D C12D 119.2
C1D C11D C12E 116.5
C12D C11D C12E 89.6
C1D C11D H11D 110.0
C12D C11D H11D 110.0
C12E C11D H11D 110.0
C13D C12D C11D 114.6
C13D C12D C11E 112.4
C11D C12D C11E 90.4
C13D C12D H12D 112.6
C11D C12D H12D 112.6
C11E C12D H12D 112.6
O12D C13D O11D 122.4
O12D C13D C12D 124.0
O11D C13D C12D 113.0
O21D C21D C22D 107.7
O21D C21D H21G 110.2
C22D C21D H21G 110.2
O21D C21D H21H 110.2
C22D C21D H21H 110.2
H21G C21D H21H 108.5
C21D C22D H22J 109.5
C21D C22D H22K 109.5
H22J C22D H22K 109.5
C21D C22D H22L 109.5
H22J C22D H22L 109.5
H22K C22D H22L 109.5
C13D O11D H11E 109.5
C2D O21D C21D 118.0
C2E C1E C6E 118.5
C2E C1E C11E 115.6
C6E C1E C11E 124.9
C1E C2E O21E 115.2
C1E C2E C3E 120.7
O21E C2E C3E 124.1
C4E C3E C2E 119.0
C4E C3E H3E 120.5
C2E C3E H3E 120.5
C5E C4E C3E 121.3
C5E C4E H4E 119.4
C3E C4E H4E 119.4
C4E C5E C6E 119.0
C4E C5E H5E 120.5
C6E C5E H5E 120.5
C5E C6E C1E 121.6
C5E C6E H6E 119.2
C1E C6E H6E 119.2
C1E C11E C12E 119.6
C1E C11E C12D 116.7
C12E C11E C12D 89.9
C1E C11E H11F 109.7
C12E C11E H11F 109.7
C12D C11E H11F 109.7
C13E C12E C11E 115.4
C13E C12E C11D 112.1
C11E C12E C11D 90.1
C13E C12E H12E 112.5
C11E C12E H12E 112.5
C11D C12E H12E 112.5
O12E C13E O11E 123.8
O12E C13E C12E 123.0
O11E C13E C12E 112.5
O21E C21E C22E 107.3
O21E C21E H21I 110.3
C22E C21E H21I 110.3
O21E C21E H21J 110.3
C22E C21E H21J 110.3
H21I C21E H21J 108.5
C21E C22E H22M 109.5
C21E C22E H22N 109.5
H22M C22E H22N 109.5
C21E C22E H22O 109.5
H22M C22E H22O 109.5
H22N C22E H22O 109.5
C13E O11E H11G 109.5
C2E O21E C21E 117.6

loop_
_geom_bond_atom_site_label_1
_geom_bond_atom_site_label_2
_geom_bond_distance
C1A C6A 1.397(4)
C1A C2A 1.401(3)
C1A C11A 1.470(4)
C2A O21A 1.368(3)
C2A C3A 1.389(4)
C3A C4A 1.379(4)
C3A H3A 0.9500
C4A C5A 1.383(4)
C4A H4A 0.9500
C5A C6A 1.366(4)
C5A H5A 0.9500
C6A H6A 0.9500
C11A C12A 1.334(3)
C11A H11A 0.9500
C12A C13A 1.454(4)
C12A H12A 0.9500
C13A O11A 1.262(3)
C13A O12A 1.285(3)
C21A O21A 1.440(3)
C21A C22A 1.497(3)
C21A H21C 0.9900
C21A H21D 0.9900
C22A H22D 0.9800
C22A H22E 0.9800
C22A H22F 0.9800
O12A H1A 0.8400
C1B C6B 1.389(3)
C1B C2B 1.407(3)
C1B C11B 1.462(3)
C2B O21B 1.366(3)
C2B C3B 1.389(3)
C3B C4B 1.379(3)
C3B H3B 0.9500
C4B C5B 1.387(4)
C4B H4B 0.9500
C5B C6B 1.378(4)
C5B H5B 0.9500
C6B H6B 0.9500
C11B C12B 1.334(3)
C11B H11B 0.9500
C12B C13B 1.463(3)
C12B H12B 0.9500
C13B O12B 1.262(3)
C13B O11B 1.285(3)
C21B O21B 1.436(3)
C21B C22B 1.497(3)
C21B H21E 0.9900
C21B H21F 0.9900
C22B H22G 0.9800
C22B H22H 0.9800
C22B H22I 0.9800
O11B H1B 0.8400
C1C C6C 1.401(3)
C1C C2C 1.403(3)
C1C C11C 1.458(3)
C2C O21C 1.369(2)
C2C C3C 1.388(3)
C3C C4C 1.387(3)
C3C H3C 0.9500
C4C C5C 1.380(3)
C4C H4C 0.9500
C5C C6C 1.377(3)
C5C H5C 0.9500
C6C H6C 0.9500
C11C C12C 1.339(3)
C11C H11C 0.9500
C12C C13C 1.458(3)
C12C H12C 0.9500
C13C O12C 1.260(3)
C13C O11C 1.290(2)
C21C O21C 1.433(2)
C21C C22C 1.499(3)
C21C H21A 0.9900
C21C H21B 0.9900
C22C H22A 0.9800
C22C H22B 0.9800
C22C H22C 0.9800
O11C H1C 0.8400
C1D C2D 1.3866
C1D C6D 1.3961
C1D C11D 1.4979
C2D O21D 1.3716
C2D C3D 1.4116
C3D C4D 1.3884
C3D H3D 0.9500
C4D C5D 1.3674
C4D H4D 0.9500
C5D C6D 1.3890
C5D H5D 0.9500
C6D H6D 0.9500
C11D C12D 1.5394
C11D C12E 1.6166
C11D H11D 1.0000
C12D C13D 1.5337
C12D C11E 1.6084
C12D H12D 1.0000
C13D O12D 1.2148
C13D O11D 1.3234
C21D O21D 1.4229
C21D C22D 1.5151
C21D H21G 0.9900
C21D H21H 0.9900
C22D H22J 0.9800
C22D H22K 0.9800
C22D H22L 0.9800
O11D H11E 0.8400
C1E C2E 1.3829
C1E C6E 1.3919
C1E C11E 1.5118
C2E O21E 1.3878
C2E C3E 1.3985
C3E C4E 1.3933
C3E H3E 0.9500
C4E C5E 1.3664
C4E H4E 0.9500
C5E C6E 1.3865
C5E H5E 0.9500
C6E H6E 0.9500
C11E C12E 1.5393
C11E H11F 1.0000
C12E C13E 1.5245
C12E H12E 1.0000
C13E O12E 1.2245
C13E O11E 1.3047
C21E O21E 1.4391
C21E C22E 1.5213
C21E H21I 0.9900
C21E H21J 0.9900
C22E H22M 0.9800
C22E H22N 0.9800
C22E H22O 0.9800
O11E H11G 0.8400

loop_
_geom_hbond_atom_site_label_D
_geom_hbond_atom_site_label_H
_geom_hbond_atom_site_label_A
_geom_hbond_site_symmetry_A
_geom_hbond_distance_DH
_geom_hbond_distance_HA
_geom_hbond_distance_DA
_geom_hbond_angle_DHA
O12A H1A O11A 2_655 0.84 1.73 2.566(3) 170.4
O11B H1B O12C 2_766 0.84 1.76 2.591(2) 167.7
O11C H1C O12B 2_766 0.84 1.80 2.622(3) 166.0

loop_
_geom_torsion_atom_site_label_1
_geom_torsion_atom_site_label_2
_geom_torsion_atom_site_label_3
_geom_torsion_atom_site_label_4
_geom_torsion
C6A C1A C2A O21A -179.7(2)
C11A C1A C2A O21A -1.0(3)
C6A C1A C2A C3A 1.7(4)
C11A C1A C2A C3A -179.5(2)
O21A C2A C3A C4A -179.7(2)
C1A C2A C3A C4A -1.3(4)
C2A C3A C4A C5A 0.6(4)
C3A C4A C5A C6A -0.4(4)
C4A C5A C6A C1A 0.8(4)
C2A C1A C6A C5A -1.5(4)
C11A C1A C6A C5A 179.8(2)
C6A C1A C11A C12A 1.0(4)
C2A C1A C11A C12A -177.8(2)
C1A C11A C12A C13A 179.3(2)
C11A C12A C13A O11A 179.4(2)
C11A C12A C13A O12A -1.2(4)
C3A C2A O21A C21A 0.1(4)
C1A C2A O21A C21A -178.4(2)
C22A C21A O21A C2A 175.7(2)
C6B C1B C2B O21B 179.6(2)
C11B C1B C2B O21B 0.8(3)
C6B C1B C2B C3B -0.4(3)
C11B C1B C2B C3B -179.2(2)
O21B C2B C3B C4B 179.9(2)
C1B C2B C3B C4B -0.1(4)
C2B C3B C4B C5B 0.5(4)
C3B C4B C5B C6B -0.3(4)
C4B C5B C6B C1B -0.2(4)
C2B C1B C6B C5B 0.6(4)
C11B C1B C6B C5B 179.3(2)
C6B C1B C11B C12B 8.5(4)
C2B C1B C11B C12B -172.8(2)
C1B C11B C12B C13B -179.6(2)
C11B C12B C13B O12B 6.0(4)
C11B C12B C13B O11B -174.2(2)
C3B C2B O21B C21B -1.8(3)
C1B C2B O21B C21B 178.21(19)
C22B C21B O21B C2B -176.56(19)
C6C C1C C2C O21C -179.96(19)
C11C C1C C2C O21C -1.2(3)
C6C C1C C2C C3C -0.4(3)
C11C C1C C2C C3C 178.4(2)
O21C C2C C3C C4C 179.3(2)
C1C C2C C3C C4C -0.3(3)
C2C C3C C4C C5C 0.7(4)
C3C C4C C5C C6C -0.5(4)
C4C C5C C6C C1C -0.2(4)
C2C C1C C6C C5C 0.6(3)
C11C C1C C6C C5C -178.1(2)
C6C C1C C11C C12C 1.7(3)
C2C C1C C11C C12C -176.9(2)
C1C C11C C12C C13C 178.88(19)
C11C C12C C13C O12C 4.9(3)
C11C C12C C13C O11C -175.92(19)
C3C C2C O21C C21C -3.0(3)
C1C C2C O21C C21C 176.63(17)
C22C C21C O21C C2C -174.50(18)
C6D C1D C2D O21D 179.8
C11D C1D C2D O21D 8.7
C6D C1D C2D C3D -1.6
C11D C1D C2D C3D -172.7
O21D C2D C3D C4D -179.8
C1D C2D C3D C4D 1.7
C2D C3D C4D C5D -1.5
C3D C4D C5D C6D 1.1
C4D C5D C6D C1D -1.0
C2D C1D C6D C5D 1.3
C11D C1D C6D C5D 171.5
C2D C1D C11D C12D -176.6
C6D C1D C11D C12D 13.1
C2D C1D C11D C12E 77.8
C6D C1D C11D C12E -92.6
C1D C11D C12D C13D 125.2
C12E C11D C12D C13D -114.3
C1D C11D C12D C11E -119.8
C12E C11D C12D C11E 0.7
C11D C12D C13D O12D 31.8
C11E C12D C13D O12D -69.5
C11D C12D C13D O11D -157.0
C11E C12D C13D O11D 101.6
C1D C2D O21D C21D -169.1
C3D C2D O21D C21D 12.3
C22D C21D O21D C2D 174.3
C6E C1E C2E O21E 179.2
C11E C1E C2E O21E -11.3
C6E C1E C2E C3E 0.2
C11E C1E C2E C3E 169.8
C1E C2E C3E C4E 0.1
O21E C2E C3E C4E -178.7
C2E C3E C4E C5E 0.0
C3E C4E C5E C6E -0.5
C4E C5E C6E C1E 0.9
C2E C1E C6E C5E -0.7
C11E C1E C6E C5E -169.2
C2E C1E C11E C12E -176.1
C6E C1E C11E C12E -7.4
C2E C1E C11E C12D -69.7
C6E C1E C11E C12D 99.1
C13D C12D C11E C1E -7.3
C11D C12D C11E C1E -124.2
C13D C12D C11E C12E 116.2
C11D C12D C11E C12E -0.7
C1E C11E C12E C13E -123.6
C12D C11E C12E C13E 115.4
C1E C11E C12E C11D 121.7
C12D C11E C12E C11D 0.7
C1D C11D C12E C13E 4.5
C12D C11D C12E C13E -118.3
C1D C11D C12E C11E 122.1
C12D C11D C12E C11E -0.7
C11E C12E C13E O12E -23.8
C11D C12E C13E O12E 77.5
C11E C12E C13E O11E 165.0
C11D C12E C13E O11E -93.7
C1E C2E O21E C21E 165.9
C3E C2E O21E C21E -15.2
C22E C21E O21E C2E -171.1
